data_7217882
loop_
_publ_author_name
'Frizzo, Clarissa Piccinin'
'Martins, Marcos A. P.'
'Tier, Aniele'
'Gindri, Izabelle M.'
'Meyer, Alexandre R.'
'Zanatta, Nilo'
'Bonacorso, Helio G.'
'Martins, Anna C. L.'

_publ_section_title
;
 Energetic and Topological Approach for Characterization of Supramolecular
 Clusters in Organic Crystals
;
_journal_name_full 'RSC Adv.'
_journal_paper_doi 10.1039/C4RA06040G
_journal_year 2014
_chemical_absolute_configuration ad
_chemical_formula_moiety 'C8 H6 Cl3 N3'
_chemical_formula_sum 'C8 H6 Cl3 N3'
_chemical_formula_weight 250.51
_chemical_melting_point 368.1(10)
_chemical_name_common 'methyl trichloromethylpyrazolo pyrimidine'
_chemical_name_systematic
;
 2-methyl-7-trichloromethylpyrazolo [1,5-a] pyrimidine
;
_space_group_IT_number 29
_symmetry_cell_setting orthorhombic
_symmetry_space_group_name_Hall 'P 2c -2ac'
_symmetry_space_group_name_H-M 'P c a 21'
_atom_sites_solution_hydrogens geom
_atom_sites_solution_primary direct
_atom_sites_solution_secondary difmap
_audit_conform_dict_location ftp://ftp.iucr.org/pub/cif_core.dic
_audit_conform_dict_name cif_core.dic
_audit_conform_dict_version 2.3
_audit_creation_date 2008-11-28T16:13:48-00:00
_audit_creation_method 'WinGX routine CIF_UPDATE'
_cell_angle_alpha 90
_cell_angle_beta 90
_cell_angle_gamma 90
_cell_formula_units_Z 4
_cell_length_a 15.307(2)
_cell_length_b 9.4510(14)
_cell_length_c 6.9446(10)
_cell_measurement_reflns_used 350
_cell_measurement_temperature 296(2)
_cell_measurement_theta_max 21.4725
_cell_measurement_theta_min 2.5325
_cell_volume 1004.7(2)
_computing_cell_refinement 'BRUKER SAINT'
_computing_data_collection 'BRUKER APEX-II'
_computing_data_reduction 'BRUKER SOFTWARE'
_computing_molecular_graphics 'ORTEP-3 (Farrugia, 2000)'
_computing_publication_material 'SHELXL-97 (Shekdrick, 1997)'
_computing_structure_refinement 'SHELXL-97 (Sheldrick, 1997)'
_computing_structure_solution 'SHELX97 (Sheldrick, 1997)'
_diffrn_ambient_temperature 293(2)
_diffrn_detector_area_resol_mean none
_diffrn_measured_fraction_theta_full 0.999
_diffrn_measured_fraction_theta_max 0.999
_diffrn_measurement_device_type 'X8 APEX II'
_diffrn_measurement_method 'phi and omega scans'
_diffrn_radiation_monochromator graphite
_diffrn_radiation_type MoK\a
_diffrn_radiation_wavelength 0.71073
_diffrn_reflns_av_R_equivalents 0.0396
_diffrn_reflns_av_unetI/netI 0.0304
_diffrn_reflns_limit_h_max 20
_diffrn_reflns_limit_h_min -20
_diffrn_reflns_limit_k_max 11
_diffrn_reflns_limit_k_min -12
_diffrn_reflns_limit_l_max 9
_diffrn_reflns_limit_l_min -5
_diffrn_reflns_number 9557
_diffrn_reflns_theta_full 28.33
_diffrn_reflns_theta_max 28.33
_diffrn_reflns_theta_min 2.15
_diffrn_standards_decay_% mone
_diffrn_standards_interval_count none
_diffrn_standards_interval_time none
_diffrn_standards_number none
_exptl_absorpt_coefficient_mu 0.871
_exptl_absorpt_correction_T_max 0.8951
_exptl_absorpt_correction_T_min 0.7502
_exptl_absorpt_correction_type gaussian
_exptl_absorpt_process_details
;
 XPREP (Bruker, 2006) was used to perform the Gaussian absorption
        correction based on the face-indexed crystal size.
;
_exptl_crystal_colour yellow
_exptl_crystal_density_diffrn 1.656
_exptl_crystal_density_meas ?
_exptl_crystal_density_method 'not measured'
_exptl_crystal_description block
_exptl_crystal_F_000 504
_exptl_crystal_size_max 0.35
_exptl_crystal_size_mid 0.25
_exptl_crystal_size_min 0.13
_refine_diff_density_max 0.466
_refine_diff_density_min -0.291
_refine_diff_density_rms 0.058
_refine_ls_abs_structure_details 'Flack H D (1983), Acta Cryst. A39, 876-881'
_refine_ls_abs_structure_Flack 0.7(3)
_refine_ls_extinction_method none
_refine_ls_goodness_of_fit_ref 1.05
_refine_ls_hydrogen_treatment mixed
_refine_ls_matrix_type full
_refine_ls_number_parameters 127
_refine_ls_number_reflns 2091
_refine_ls_number_restraints 1
_refine_ls_restrained_S_all 1.05
_refine_ls_R_factor_all 0.0682
_refine_ls_R_factor_gt 0.0459
_refine_ls_shift/su_max 0.034
_refine_ls_shift/su_mean 0.004
_refine_ls_structure_factor_coef Fsqd
_refine_ls_weighting_details 'calc w=1/[\s^2^(Fo^2^)+(0.0636P)^2^+0.4908P] where P=(Fo^2^+2Fc^2^)/3'
_refine_ls_weighting_scheme calc
_refine_ls_wR_factor_gt 0.1202
_refine_ls_wR_factor_ref 0.135
_reflns_number_gt 1457
_reflns_number_total 2091
_reflns_threshold_expression >2sigma(I)
_cod_data_source_file c4ra06040g2.cif
_cod_data_source_block pca21
_cod_depositor_comments
;
The following automatic conversions were performed:

'_chemical_melting_point' value '94-96C' was changed to '368.1(10)' -
it was converted from degrees Celsius(C) to Kelvins(K), the average
value was taken and precision was estimated.

Automatic conversion script
Id: cif_fix_values 2281 2013-09-26 08:29:07Z andrius 

The following automatic conversions were performed:

'_exptl_crystal_density_meas' value 'none' was changed to '?' - the
value is perceived as not measured.

Automatic conversion script
Id: cif_fix_values 3008 2015-01-20 13:52:24Z robertas 
;
_cod_original_cell_volume 1004.7(3)
_cod_original_sg_symbol_H-M Pca21
_cod_database_code 7217882

loop_
_symmetry_equiv_pos_as_xyz
'x, y, z'
'-x, -y, z+1/2'
'x+1/2, -y, z'
'-x+1/2, y, z+1/2'

loop_
_atom_site_label
_atom_site_type_symbol
_atom_site_fract_x
_atom_site_fract_y
_atom_site_fract_z
_atom_site_U_iso_or_equiv
_atom_site_adp_type
_atom_site_occupancy
_atom_site_symmetry_multiplicity
_atom_site_calc_flag
_atom_site_refinement_flags
Cl1 Cl 0.44781(5) 0.56131(9) 0.1776(7) 0.0723(4) Uani 1 1 d .
Cl2 Cl 0.48086(16) 0.8192(2) 0.37694(15) 0.0715(8) Uani 1 1 d .
Cl3 Cl 0.48185(17) 0.8126(3) -0.03856(19) 0.0709(8) Uani 1 1 d .
C8 C 0.51012(18) 0.7185(3) 0.171(2) 0.0495(8) Uani 1 1 d .
C2 C 0.7217(2) 1.0025(3) 0.1660(18) 0.0453(8) Uani 1 1 d .
C7 C 0.6069(2) 0.6873(3) 0.179(2) 0.0526(11) Uani 1 1 d .
C6 C 0.6424(3) 0.5573(4) 0.195(3) 0.088(3) Uani 1 1 d .
H6 H 0.6066 0.4783 0.2075 0.106 Uiso 1 1 calc R
C1 C 0.7238(3) 1.1595(4) 0.161(3) 0.0653(14) Uani 1 1 d .
H1A H 0.6651 1.1953 0.1569 0.098 Uiso 1 1 calc R
H1B H 0.7549 1.1904 0.0485 0.098 Uiso 1 1 calc R
H1C H 0.7526 1.1944 0.2742 0.098 Uiso 1 1 calc R
C4 C 0.75522(19) 0.7764(4) 0.171(3) 0.0590(10) Uani 1 1 d .
C3 C 0.7915(2) 0.9091(4) 0.1700(18) 0.0515(8) Uani 1 1 d .
H3 H 0.8507 0.9317 0.1714 0.062 Uiso 1 1 calc R
C5 C 0.7329(3) 0.5413(5) 0.194(4) 0.130(5) Uani 1 1 d .
H5 H 0.755 0.45 0.2053 0.156 Uiso 1 1 calc R
N2 N 0.66413(15) 0.7981(3) 0.1693(19) 0.0474(7) Uani 1 1 d .
N1 N 0.64379(16) 0.9372(2) 0.1668(15) 0.0436(6) Uani 1 1 d .
N3 N 0.7896(2) 0.6460(4) 0.179(3) 0.1032(19) Uani 1 1 d .

loop_
_atom_site_aniso_label
_atom_site_aniso_U_11
_atom_site_aniso_U_22
_atom_site_aniso_U_33
_atom_site_aniso_U_23
_atom_site_aniso_U_13
_atom_site_aniso_U_12
Cl1 0.0366(4) 0.0506(5) 0.1297(11) 0.0023(19) 0.0024(19) -0.0138(3)
Cl2 0.0453(15) 0.0797(16) 0.090(2) -0.0183(13) 0.0142(13) -0.0091(11)
Cl3 0.0456(16) 0.0804(16) 0.0867(18) 0.0160(13) -0.0166(13) -0.0113(11)
C8 0.0277(14) 0.0445(16) 0.076(2) -0.002(6) -0.001(6) -0.0026(12)
C2 0.0404(15) 0.0442(16) 0.051(2) -0.006(5) 0.000(5) -0.0093(13)
C7 0.0285(14) 0.0414(16) 0.088(3) -0.007(5) -0.003(6) -0.0028(12)
C6 0.0367(18) 0.0417(18) 0.186(10) -0.002(6) -0.002(6) -0.0010(15)
C1 0.0513(19) 0.053(2) 0.092(4) 0.003(6) 0.009(6) -0.0137(16)
C4 0.0252(14) 0.0537(19) 0.098(3) -0.001(7) 0.004(7) 0.0002(13)
C3 0.0301(14) 0.061(2) 0.064(2) 0.003(7) 0.003(6) -0.0096(13)
C5 0.043(2) 0.042(2) 0.306(15) -0.002(10) -0.021(11) 0.0095(18)
N2 0.0273(12) 0.0399(13) 0.075(2) -0.002(4) -0.005(5) -0.0026(10)
N1 0.0344(12) 0.0385(12) 0.0580(18) 0.001(4) 0.001(4) -0.0039(10)
N3 0.0329(15) 0.0518(19) 0.225(6) -0.011(10) -0.006(8) 0.0066(14)

loop_
_atom_type_symbol
_atom_type_description
_atom_type_scat_dispersion_real
_atom_type_scat_dispersion_imag
_atom_type_scat_source
C C 0.0033 0.0016 'International Tables Vol C Tables 4.2.6.8 and 6.1.1.4'
H H 0 0 'International Tables Vol C Tables 4.2.6.8 and 6.1.1.4'
N N 0.0061 0.0033 'International Tables Vol C Tables 4.2.6.8 and 6.1.1.4'
Cl Cl 0.1484 0.1585 'International Tables Vol C Tables 4.2.6.8 and 6.1.1.4'

loop_
_geom_angle_atom_site_label_1
_geom_angle_atom_site_label_2
_geom_angle_atom_site_label_3
_geom_angle
C7 C8 Cl3 111.6(9)
C7 C8 Cl1 111.4(2)
Cl3 C8 Cl1 108.3(6)
C7 C8 Cl2 108.9(9)
Cl3 C8 Cl2 109.46(18)
Cl1 C8 Cl2 107.1(6)
N1 C2 C3 113.1(3)
N1 C2 C1 118.5(3)
C3 C2 C1 128.3(3)
C6 C7 N2 116.4(3)
C6 C7 C8 125.2(3)
N2 C7 C8 118.5(3)
C7 C6 C5 119.9(4)
C7 C6 H6 120
C5 C6 H6 120
C2 C1 H1A 109.5
C2 C1 H1B 109.5
H1A C1 H1B 109.5
C2 C1 H1C 109.5
H1A C1 H1C 109.5
H1B C1 H1C 109.5
N3 C4 C3 132.9(3)
N3 C4 N2 121.5(3)
C3 C4 N2 105.5(3)
C4 C3 C2 105.6(3)
C4 C3 H3 127.2
C2 C3 H3 127.2
N3 C5 C6 125.0(5)
N3 C5 H5 117.5
C6 C5 H5 117.5
N1 N2 C7 126.8(2)
N1 N2 C4 111.7(2)
C7 N2 C4 121.4(3)
C2 N1 N2 104.0(2)
C5 N3 C4 115.7(3)

loop_
_geom_bond_atom_site_label_1
_geom_bond_atom_site_label_2
_geom_bond_distance
Cl1 C8 1.766(3)
Cl2 C8 1.775(12)
Cl3 C8 1.760(13)
C8 C7 1.511(4)
C2 N1 1.343(4)
C2 C3 1.386(5)
C2 C1 1.485(5)
C7 C6 1.349(6)
C7 N2 1.367(4)
C6 C5 1.393(6)
C6 H6 0.93
C1 H1A 0.96
C1 H1B 0.96
C1 H1C 0.96
C4 N3 1.341(5)
C4 C3 1.372(5)
C4 N2 1.409(4)
C3 H3 0.93
C5 N3 1.321(7)
C5 H5 0.93
N2 N1 1.351(3)

loop_
_geom_torsion_atom_site_label_1
_geom_torsion_atom_site_label_2
_geom_torsion_atom_site_label_3
_geom_torsion_atom_site_label_4
_geom_torsion
Cl3 C8 C7 C6 -123.5(17)
Cl1 C8 C7 C6 -2(2)
Cl2 C8 C7 C6 115.6(17)
Cl3 C8 C7 N2 57.1(17)
Cl1 C8 C7 N2 178.2(12)
Cl2 C8 C7 N2 -63.9(17)
N2 C7 C6 C5 -3(3)
C8 C7 C6 C5 178(2)
N3 C4 C3 C2 -178(2)
N2 C4 C3 C2 -0.4(15)
N1 C2 C3 C4 0.7(13)
C1 C2 C3 C4 -179.3(18)
C7 C6 C5 N3 0(4)
C6 C7 N2 N1 -174.7(14)
C8 C7 N2 N1 5(2)
C6 C7 N2 C4 2(3)
C8 C7 N2 C4 -178.6(15)
N3 C4 N2 N1 178.2(17)
C3 C4 N2 N1 0.0(18)
N3 C4 N2 C7 1(3)
C3 C4 N2 C7 -177.1(14)
C3 C2 N1 N2 -0.7(14)
C1 C2 N1 N2 179.3(12)
C7 N2 N1 C2 177.2(15)
C4 N2 N1 C2 0.4(17)
C6 C5 N3 C4 3(4)
C3 C4 N3 C5 174(2)
N2 C4 N3 C5 -3(3)
